data_1555957
loop_
_publ_author_name
'Yoon, Hyung'
'Lossouarn, Alexis'
'Landau, Felicitas'
'Lautens, Mark'

_publ_section_title
;
 Pd-Catalyzed Spirocyclization via C-H Activation and Benzyne Insertion.
;
_journal_issue 24
_journal_name_full 'Organic letters'
_journal_page_first 6324
_journal_page_last 6327
_journal_paper_doi 10.1021/acs.orglett.6b03213
_journal_volume 18
_journal_year 2016
_chemical_formula_moiety 'C22 H17 N O'
_chemical_formula_sum 'C22 H17 N O'
_chemical_formula_weight 311.36
_space_group_crystal_system monoclinic
_space_group_IT_number 14
_space_group_name_Hall '-P 2ybc'
_space_group_name_H-M_alt 'P 1 21/c 1'
_atom_sites_solution_hydrogens geom
_audit_creation_method SHELXL-2014/7
_cell_angle_alpha 90
_cell_angle_beta 90.689(3)
_cell_angle_gamma 90
_cell_formula_units_Z 4
_cell_length_a 11.8751(11)
_cell_length_b 8.3673(8)
_cell_length_c 15.6764(16)
_cell_measurement_reflns_used 5084
_cell_measurement_temperature 147(2)
_cell_measurement_theta_max 26.81
_cell_measurement_theta_min 2.60
_cell_volume 1557.5(3)
_computing_cell_refinement APEX2
_computing_data_collection 'APEX2 (Bruker, 2014)'
_computing_data_reduction 'SAINT (Bruker, 2014)'
_computing_molecular_graphics 'PLATON (Spek, 2009)'
_computing_publication_material 'SHELXTL (Sheldrick, 2008)'
_computing_structure_refinement 'SHELXL-2014/7 (Sheldrick, 2015b)'
_computing_structure_solution 'SHELXT (Sheldrick, 2015a)'
_diffrn_ambient_temperature 147(2)
_diffrn_measured_fraction_theta_full 0.999
_diffrn_measured_fraction_theta_max 0.997
_diffrn_measurement_device_type 'Bruker Kappa APEX-DUO CCD'
_diffrn_measurement_method '\f and \w scans'
_diffrn_radiation_type MoK\a
_diffrn_radiation_wavelength 0.71073
_diffrn_reflns_av_R_equivalents 0.0437
_diffrn_reflns_av_unetI/netI 0.0377
_diffrn_reflns_Laue_measured_fraction_full 0.999
_diffrn_reflns_Laue_measured_fraction_max 0.997
_diffrn_reflns_limit_h_max 15
_diffrn_reflns_limit_h_min -15
_diffrn_reflns_limit_k_max 10
_diffrn_reflns_limit_k_min -10
_diffrn_reflns_limit_l_max 20
_diffrn_reflns_limit_l_min -18
_diffrn_reflns_number 20737
_diffrn_reflns_point_group_measured_fraction_full 0.999
_diffrn_reflns_point_group_measured_fraction_max 0.997
_diffrn_reflns_theta_full 25.242
_diffrn_reflns_theta_max 27.557
_diffrn_reflns_theta_min 1.715
_diffrn_source 'sealed tube with Bruker Triumph monochromator'
_exptl_absorpt_coefficient_mu 0.081
_exptl_absorpt_correction_T_max 0.7456
_exptl_absorpt_correction_T_min 0.7102
_exptl_absorpt_correction_type multi-scan
_exptl_absorpt_process_details 'SADABS (Bruker, 2014)'
_exptl_crystal_colour colourless
_exptl_crystal_density_diffrn 1.328
_exptl_crystal_description plate
_exptl_crystal_F_000 656
_exptl_crystal_size_max 0.240
_exptl_crystal_size_mid 0.180
_exptl_crystal_size_min 0.100
_refine_diff_density_max 0.339
_refine_diff_density_min -0.210
_refine_diff_density_rms 0.044
_refine_ls_extinction_method none
_refine_ls_goodness_of_fit_ref 1.012
_refine_ls_hydrogen_treatment constr
_refine_ls_matrix_type full
_refine_ls_number_parameters 218
_refine_ls_number_reflns 3588
_refine_ls_number_restraints 0
_refine_ls_restrained_S_all 1.012
_refine_ls_R_factor_all 0.0702
_refine_ls_R_factor_gt 0.0411
_refine_ls_shift/su_max 0.001
_refine_ls_shift/su_mean 0.000
_refine_ls_structure_factor_coef Fsqd
_refine_ls_weighting_details 'w=1/[\s^2^(Fo^2^)+(0.0426P)^2^+0.5084P] where P=(Fo^2^+2Fc^2^)/3'
_refine_ls_weighting_scheme calc
_refine_ls_wR_factor_gt 0.0879
_refine_ls_wR_factor_ref 0.1014
_reflns_Friedel_coverage 0.000
_reflns_number_gt 2599
_reflns_number_total 3588
_reflns_threshold_expression 'I > 2\s(I)'
_cod_data_source_file ol6b03213_si_002.cif
_cod_data_source_block d1676
_cod_original_sg_symbol_H-M 'P 21/c'
_cod_database_code 1555957
_shelx_shelxl_version_number 2014/7
_shelx_space_group_comment
; 
The symmetry employed for this shelxl refinement is uniquely defined 
by the following loop, which should always be used as a source of 
symmetry information in preference to the above space-group names. 
They are only intended as comments. 
;
_shelx_estimated_absorpt_t_min 0.981
_shelx_estimated_absorpt_t_max 0.992

loop_
_space_group_symop_operation_xyz
'x, y, z'
'-x, y+1/2, -z+1/2'
'-x, -y, -z'
'x, -y-1/2, z-1/2'

loop_
_atom_site_label
_atom_site_type_symbol
_atom_site_fract_x
_atom_site_fract_y
_atom_site_fract_z
_atom_site_U_iso_or_equiv
_atom_site_adp_type
_atom_site_occupancy
_atom_site_site_symmetry_order
_atom_site_calc_flag
_atom_site_refinement_flags_posn
_atom_site_refinement_flags_adp
O1 O 0.65423(9) 0.02504(12) 0.46088(6) 0.0288(3) Uani 1 1 d . .
N1 N 0.81743(10) -0.11574(14) 0.48625(7) 0.0237(3) Uani 1 1 d . .
C1 C 0.73029(11) -0.00633(16) 0.60727(9) 0.0191(3) Uani 1 1 d . .
C2 C 0.62564(11) -0.08896(16) 0.64411(9) 0.0213(3) Uani 1 1 d . .
H2A H 0.5570 -0.0444 0.6167 0.026 Uiso 1 1 calc R U
H2B H 0.6285 -0.2047 0.6311 0.026 Uiso 1 1 calc R U
C3 C 0.61953(11) -0.06573(16) 0.73922(9) 0.0200(3) Uani 1 1 d . .
C4 C 0.57934(12) -0.18506(17) 0.79257(10) 0.0243(3) Uani 1 1 d . .
H4A H 0.5575 -0.2850 0.7689 0.029 Uiso 1 1 calc R U
C5 C 0.57048(12) -0.16092(19) 0.87973(10) 0.0283(3) Uani 1 1 d . .
H5A H 0.5423 -0.2432 0.9153 0.034 Uiso 1 1 calc R U
C6 C 0.60310(12) -0.01593(19) 0.91438(10) 0.0285(3) Uani 1 1 d . .
H6A H 0.5975 0.0013 0.9741 0.034 Uiso 1 1 calc R U
C7 C 0.64385(12) 0.10434(18) 0.86242(9) 0.0248(3) Uani 1 1 d . .
H7A H 0.6660 0.2035 0.8870 0.030 Uiso 1 1 calc R U
C8 C 0.65287(11) 0.08193(16) 0.77447(9) 0.0197(3) Uani 1 1 d . .
C9 C 0.69555(11) 0.20841(16) 0.71695(9) 0.0199(3) Uani 1 1 d . .
C10 C 0.70116(12) 0.36854(17) 0.74255(10) 0.0239(3) Uani 1 1 d . .
H10A H 0.6765 0.3977 0.7978 0.029 Uiso 1 1 calc R U
C11 C 0.74207(12) 0.48481(17) 0.68840(10) 0.0273(3) Uani 1 1 d . .
H11A H 0.7469 0.5926 0.7072 0.033 Uiso 1 1 calc R U
C12 C 0.77581(13) 0.44484(17) 0.60730(10) 0.0277(3) Uani 1 1 d . .
H12A H 0.8033 0.5250 0.5700 0.033 Uiso 1 1 calc R U
C13 C 0.76952(12) 0.28742(17) 0.58043(9) 0.0243(3) Uani 1 1 d . .
H13A H 0.7920 0.2605 0.5243 0.029 Uiso 1 1 calc R U
C14 C 0.73089(11) 0.16836(16) 0.63441(9) 0.0198(3) Uani 1 1 d . .
C15 C 0.72638(12) -0.02642(16) 0.50957(9) 0.0215(3) Uani 1 1 d . .
C16 C 0.88652(12) -0.15242(16) 0.55689(9) 0.0213(3) Uani 1 1 d . .
C17 C 0.98642(12) -0.23682(17) 0.55749(10) 0.0278(3) Uani 1 1 d . .
H17A H 1.0163 -0.2803 0.5066 0.033 Uiso 1 1 calc R U
C18 C 1.04159(13) -0.25560(19) 0.63556(11) 0.0310(4) Uani 1 1 d . .
H18A H 1.1105 -0.3132 0.6380 0.037 Uiso 1 1 calc R U
C19 C 0.99830(12) -0.19222(18) 0.70966(10) 0.0283(3) Uani 1 1 d . .
H19A H 1.0377 -0.2063 0.7622 0.034 Uiso 1 1 calc R U
C20 C 0.89695(12) -0.10767(17) 0.70776(9) 0.0230(3) Uani 1 1 d . .
H20A H 0.8674 -0.0633 0.7586 0.028 Uiso 1 1 calc R U
C21 C 0.84021(11) -0.08935(16) 0.63085(9) 0.0199(3) Uani 1 1 d . .
C22 C 0.84308(14) -0.1611(2) 0.39944(10) 0.0318(4) Uani 1 1 d . .
H22A H 0.7822 -0.1255 0.3612 0.048 Uiso 1 1 calc R U
H22B H 0.8505 -0.2775 0.3959 0.048 Uiso 1 1 calc R U
H22C H 0.9139 -0.1108 0.3825 0.048 Uiso 1 1 calc R U

loop_
_atom_site_aniso_label
_atom_site_aniso_U_11
_atom_site_aniso_U_22
_atom_site_aniso_U_33
_atom_site_aniso_U_23
_atom_site_aniso_U_13
_atom_site_aniso_U_12
O1 0.0333(6) 0.0284(6) 0.0244(6) 0.0022(4) -0.0070(5) 0.0026(5)
N1 0.0270(7) 0.0258(6) 0.0185(6) -0.0033(5) 0.0019(5) 0.0008(5)
C1 0.0205(7) 0.0178(7) 0.0189(7) -0.0003(5) 0.0002(5) 0.0003(5)
C2 0.0214(7) 0.0169(6) 0.0257(8) -0.0015(6) -0.0006(6) -0.0011(6)
C3 0.0151(7) 0.0207(7) 0.0241(8) 0.0008(6) 0.0010(5) 0.0009(5)
C4 0.0196(7) 0.0226(7) 0.0308(8) 0.0012(6) 0.0012(6) -0.0026(6)
C5 0.0239(8) 0.0306(8) 0.0305(9) 0.0085(7) 0.0047(6) -0.0038(6)
C6 0.0249(8) 0.0380(9) 0.0226(8) 0.0011(7) 0.0036(6) -0.0011(7)
C7 0.0220(7) 0.0266(8) 0.0257(8) -0.0036(6) 0.0016(6) -0.0008(6)
C8 0.0157(7) 0.0194(7) 0.0238(8) 0.0005(6) 0.0008(5) 0.0011(5)
C9 0.0172(7) 0.0183(7) 0.0241(7) -0.0014(6) -0.0019(5) 0.0007(5)
C10 0.0244(8) 0.0214(7) 0.0258(8) -0.0036(6) -0.0016(6) 0.0019(6)
C11 0.0297(8) 0.0163(7) 0.0359(9) -0.0014(6) -0.0050(7) -0.0017(6)
C12 0.0308(8) 0.0203(7) 0.0318(9) 0.0060(6) -0.0010(6) -0.0063(6)
C13 0.0242(8) 0.0247(7) 0.0240(8) 0.0015(6) 0.0009(6) -0.0024(6)
C14 0.0177(7) 0.0175(7) 0.0240(7) -0.0006(6) -0.0020(5) 0.0006(5)
C15 0.0252(7) 0.0168(6) 0.0225(7) 0.0010(6) 0.0001(6) -0.0037(6)
C16 0.0226(7) 0.0173(7) 0.0240(7) 0.0002(6) 0.0018(6) -0.0025(6)
C17 0.0245(8) 0.0272(8) 0.0319(9) -0.0021(7) 0.0058(6) 0.0011(6)
C18 0.0203(8) 0.0295(8) 0.0432(10) 0.0040(7) 0.0008(7) 0.0039(6)
C19 0.0233(8) 0.0310(8) 0.0306(9) 0.0071(7) -0.0042(6) -0.0003(6)
C20 0.0238(7) 0.0227(7) 0.0227(8) 0.0016(6) 0.0007(6) -0.0015(6)
C21 0.0199(7) 0.0146(6) 0.0255(8) 0.0018(5) 0.0015(6) -0.0023(5)
C22 0.0381(9) 0.0354(9) 0.0219(8) -0.0052(7) 0.0051(7) -0.0003(7)

loop_
_atom_type_symbol
_atom_type_description
_atom_type_scat_dispersion_real
_atom_type_scat_dispersion_imag
_atom_type_scat_source
C C 0.0033 0.0016 'International Tables Vol C Tables 4.2.6.8 and 6.1.1.4'
H H 0.0000 0.0000 'International Tables Vol C Tables 4.2.6.8 and 6.1.1.4'
N N 0.0061 0.0033 'International Tables Vol C Tables 4.2.6.8 and 6.1.1.4'
O O 0.0106 0.0060 'International Tables Vol C Tables 4.2.6.8 and 6.1.1.4'

loop_
_geom_angle_atom_site_label_1
_geom_angle_atom_site_label_2
_geom_angle_atom_site_label_3
_geom_angle
C15 N1 C16 111.40(11)
C15 N1 C22 124.74(13)
C16 N1 C22 123.80(12)
C21 C1 C14 111.69(11)
C21 C1 C15 101.96(11)
C14 C1 C15 112.49(11)
C21 C1 C2 113.44(11)
C14 C1 C2 109.10(11)
C15 C1 C2 107.99(11)
C3 C2 C1 111.22(11)
C3 C2 H2A 109.4
C1 C2 H2A 109.4
C3 C2 H2B 109.4
C1 C2 H2B 109.4
H2A C2 H2B 108.0
C4 C3 C8 119.39(13)
C4 C3 C2 121.58(12)
C8 C3 C2 119.01(12)
C5 C4 C3 121.25(14)
C5 C4 H4A 119.4
C3 C4 H4A 119.4
C6 C5 C4 119.39(14)
C6 C5 H5A 120.3
C4 C5 H5A 120.3
C5 C6 C7 120.29(14)
C5 C6 H6A 119.9
C7 C6 H6A 119.9
C6 C7 C8 120.95(14)
C6 C7 H7A 119.5
C8 C7 H7A 119.5
C7 C8 C3 118.72(13)
C7 C8 C9 122.34(13)
C3 C8 C9 118.94(12)
C10 C9 C14 118.58(13)
C10 C9 C8 121.60(13)
C14 C9 C8 119.83(12)
C11 C10 C9 120.87(14)
C11 C10 H10A 119.6
C9 C10 H10A 119.6
C12 C11 C10 120.22(14)
C12 C11 H11A 119.9
C10 C11 H11A 119.9
C11 C12 C13 119.74(14)
C11 C12 H12A 120.1
C13 C12 H12A 120.1
C12 C13 C14 120.93(14)
C12 C13 H13A 119.5
C14 C13 H13A 119.5
C13 C14 C9 119.64(13)
C13 C14 C1 121.26(13)
C9 C14 C1 119.06(12)
O1 C15 N1 125.27(13)
O1 C15 C1 126.60(13)
N1 C15 C1 108.11(11)
C17 C16 C21 122.41(14)
C17 C16 N1 127.67(13)
C21 C16 N1 109.93(12)
C16 C17 C18 117.37(14)
C16 C17 H17A 121.3
C18 C17 H17A 121.3
C19 C18 C17 121.37(14)
C19 C18 H18A 119.3
C17 C18 H18A 119.3
C18 C19 C20 120.39(14)
C18 C19 H19A 119.8
C20 C19 H19A 119.8
C21 C20 C19 119.06(14)
C21 C20 H20A 120.5
C19 C20 H20A 120.5
C20 C21 C16 119.38(13)
C20 C21 C1 132.12(13)
C16 C21 C1 108.49(12)
N1 C22 H22A 109.5
N1 C22 H22B 109.5
H22A C22 H22B 109.5
N1 C22 H22C 109.5
H22A C22 H22C 109.5
H22B C22 H22C 109.5

loop_
_geom_bond_atom_site_label_1
_geom_bond_atom_site_label_2
_geom_bond_distance
O1 C15 1.2192(17)
N1 C15 1.3678(18)
N1 C16 1.4041(18)
N1 C22 1.4487(19)
C1 C21 1.5204(19)
C1 C14 1.5223(18)
C1 C15 1.5408(19)
C1 C2 1.5405(19)
C2 C3 1.5062(19)
C2 H2A 0.9900
C2 H2B 0.9900
C3 C4 1.3907(19)
C3 C8 1.4083(19)
C4 C5 1.386(2)
C4 H4A 0.9500
C5 C6 1.383(2)
C5 H5A 0.9500
C6 C7 1.386(2)
C6 H6A 0.9500
C7 C8 1.397(2)
C7 H7A 0.9500
C8 C9 1.4835(19)
C9 C10 1.4000(19)
C9 C14 1.406(2)
C10 C11 1.383(2)
C10 H10A 0.9500
C11 C12 1.379(2)
C11 H11A 0.9500
C12 C13 1.385(2)
C12 H12A 0.9500
C13 C14 1.3887(19)
C13 H13A 0.9500
C16 C17 1.381(2)
C16 C21 1.393(2)
C17 C18 1.390(2)
C17 H17A 0.9500
C18 C19 1.382(2)
C18 H18A 0.9500
C19 C20 1.396(2)
C19 H19A 0.9500
C20 C21 1.3826(19)
C20 H20A 0.9500
C22 H22A 0.9800
C22 H22B 0.9800
C22 H22C 0.9800

loop_
_geom_torsion_atom_site_label_1
_geom_torsion_atom_site_label_2
_geom_torsion_atom_site_label_3
_geom_torsion_atom_site_label_4
_geom_torsion
C21 C1 C2 C3 71.30(14)
C14 C1 C2 C3 -53.91(15)
C15 C1 C2 C3 -176.47(11)
C1 C2 C3 C4 -144.00(13)
C1 C2 C3 C8 37.55(17)
C8 C3 C4 C5 0.6(2)
C2 C3 C4 C5 -177.85(13)
C3 C4 C5 C6 -0.5(2)
C4 C5 C6 C7 0.2(2)
C5 C6 C7 C8 0.0(2)
C6 C7 C8 C3 0.1(2)
C6 C7 C8 C9 179.67(13)
C4 C3 C8 C7 -0.4(2)
C2 C3 C8 C7 178.13(12)
C4 C3 C8 C9 -179.96(12)
C2 C3 C8 C9 -1.47(19)
C7 C8 C9 C10 -17.1(2)
C3 C8 C9 C10 162.46(13)
C7 C8 C9 C14 163.25(13)
C3 C8 C9 C14 -17.17(19)
C14 C9 C10 C11 -0.9(2)
C8 C9 C10 C11 179.45(13)
C9 C10 C11 C12 1.4(2)
C10 C11 C12 C13 -0.6(2)
C11 C12 C13 C14 -0.8(2)
C12 C13 C14 C9 1.3(2)
C12 C13 C14 C1 -176.31(13)
C10 C9 C14 C13 -0.40(19)
C8 C9 C14 C13 179.23(12)
C10 C9 C14 C1 177.21(12)
C8 C9 C14 C1 -3.15(19)
C21 C1 C14 C13 89.66(15)
C15 C1 C14 C13 -24.31(18)
C2 C1 C14 C13 -144.13(13)
C21 C1 C14 C9 -87.92(15)
C15 C1 C14 C9 158.12(12)
C2 C1 C14 C9 38.30(16)
C16 N1 C15 O1 178.26(13)
C22 N1 C15 O1 1.0(2)
C16 N1 C15 C1 -2.97(15)
C22 N1 C15 C1 179.76(13)
C21 C1 C15 O1 -177.94(13)
C14 C1 C15 O1 -58.16(18)
C2 C1 C15 O1 62.30(17)
C21 C1 C15 N1 3.31(14)
C14 C1 C15 N1 123.09(12)
C2 C1 C15 N1 -116.46(12)
C15 N1 C16 C17 -178.38(14)
C22 N1 C16 C17 -1.1(2)
C15 N1 C16 C21 1.30(16)
C22 N1 C16 C21 178.60(13)
C21 C16 C17 C18 -0.9(2)
N1 C16 C17 C18 178.74(14)
C16 C17 C18 C19 -0.1(2)
C17 C18 C19 C20 0.3(2)
C18 C19 C20 C21 0.5(2)
C19 C20 C21 C16 -1.4(2)
C19 C20 C21 C1 179.84(14)
C17 C16 C21 C20 1.7(2)
N1 C16 C21 C20 -178.03(12)
C17 C16 C21 C1 -179.31(13)
N1 C16 C21 C1 0.99(15)
C14 C1 C21 C20 56.0(2)
C15 C1 C21 C20 176.30(14)
C2 C1 C21 C20 -67.85(19)
C14 C1 C21 C16 -122.90(12)
C15 C1 C21 C16 -2.55(14)
C2 C1 C21 C16 113.30(13)
